data_1547484
loop_
_publ_author_name
'Tsui, Emily Y.'
'Tran, Rosalie'
'Yano, Junko'
'Agapie, Theodor'

_publ_section_title
;
 Redox-inactive metals modulate the reduction potential in heterometallic
 manganese-oxido clusters
;
_journal_name_full 'Nature Chemistry'
_journal_page_first 293
_journal_page_last 299
_journal_paper_doi 10.1038/NCHEM.1578
_journal_volume 5
_journal_year 2013
_chemical_formula_sum 'C75 H57 Cl2 F9 Mn3 N6 O20 S3 Sr'
_chemical_formula_weight 1952.79
_space_group_IT_number 14
_symmetry_cell_setting monoclinic
_symmetry_space_group_name_Hall '-P 2yn'
_symmetry_space_group_name_H-M 'P 1 21/n 1'
_atom_sites_solution_hydrogens geom
_atom_sites_solution_primary direct
_atom_sites_solution_secondary difmap
_cell_angle_alpha 90.00
_cell_angle_beta 105.055(3)
_cell_angle_gamma 90.00
_cell_formula_units_Z 4
_cell_length_a 16.0744(8)
_cell_length_b 26.0588(13)
_cell_length_c 20.2364(11)
_cell_measurement_reflns_used 9677
_cell_measurement_temperature 100(2)
_cell_measurement_theta_max 25.62
_cell_measurement_theta_min 2.23
_cell_volume 8185.7(7)
_computing_cell_refinement 'Bruker SAINT'
_computing_data_collection 'Bruker APEX2'
_computing_data_reduction 'Bruker SAINT'
_computing_molecular_graphics 'Bruker SHELXTL'
_computing_publication_material 'Bruker SHELXTL'
_computing_structure_refinement 'SHELXL-97 (Sheldrick, 2008)'
_computing_structure_solution 'SHELXS-97 (Sheldrick, 2008)'
_diffrn_ambient_temperature 100(2)
_diffrn_measured_fraction_theta_full 0.999
_diffrn_measured_fraction_theta_max 0.999
_diffrn_measurement_device_type 'Bruker APEX-II CCD'
_diffrn_measurement_method '\f and \w scans'
_diffrn_radiation_monochromator graphite
_diffrn_radiation_source 'fine-focus sealed tube'
_diffrn_radiation_type MoK\a
_diffrn_radiation_wavelength 0.71073
_diffrn_reflns_av_R_equivalents 0.0606
_diffrn_reflns_av_sigmaI/netI 0.0433
_diffrn_reflns_limit_h_max 20
_diffrn_reflns_limit_h_min -20
_diffrn_reflns_limit_k_max 33
_diffrn_reflns_limit_k_min -33
_diffrn_reflns_limit_l_max 26
_diffrn_reflns_limit_l_min -26
_diffrn_reflns_number 184497
_diffrn_reflns_theta_full 27.50
_diffrn_reflns_theta_max 27.50
_diffrn_reflns_theta_min 1.65
_exptl_absorpt_coefficient_mu 1.336
_exptl_absorpt_correction_T_max 0.9006
_exptl_absorpt_correction_T_min 0.6744
_exptl_absorpt_correction_type multi-scan
_exptl_absorpt_process_details SADABS
_exptl_crystal_colour purple
_exptl_crystal_density_diffrn 1.585
_exptl_crystal_density_method 'not measured'
_exptl_crystal_description plate
_exptl_crystal_F_000 3940
_exptl_crystal_size_max 0.32
_exptl_crystal_size_mid 0.25
_exptl_crystal_size_min 0.08
_refine_diff_density_max 7.382
_refine_diff_density_min -3.368
_refine_diff_density_rms 0.177
_refine_ls_extinction_method none
_refine_ls_goodness_of_fit_ref 1.683
_refine_ls_hydrogen_treatment constr
_refine_ls_matrix_type full
_refine_ls_number_parameters 1067
_refine_ls_number_reflns 18794
_refine_ls_number_restraints 126
_refine_ls_restrained_S_all 1.699
_refine_ls_R_factor_all 0.1455
_refine_ls_R_factor_gt 0.1018
_refine_ls_shift/su_max 0.009
_refine_ls_shift/su_mean 0.001
_refine_ls_structure_factor_coef Fsqd
_refine_ls_weighting_details 'calc w=1/[\s^2^(Fo^2^)+(0.1500P)^2^+0.0000P] where P=(Fo^2^+2Fc^2^)/3'
_refine_ls_weighting_scheme calc
_refine_ls_wR_factor_gt 0.3081
_refine_ls_wR_factor_ref 0.3347
_reflns_number_gt 12994
_reflns_number_total 18794
_reflns_threshold_expression >2sigma(I)
_cod_data_source_file nchem.1578-s5.cif
_cod_data_source_block eyt97
_cod_depositor_comments
;
The following automatic conversions were performed:

'_symmetry_cell_setting' value 'Monoclinic' changed to 'monoclinic'
according to the built-in table from CIF Core dictionary named
'cif_core.dic' version 2.4.1 from 2010-06-29.

Automatic conversion script
Id: cif_fix_values 5376 2017-05-30 11:51:03Z andrius 
;
_cod_original_sg_symbol_H-M P2(1)/n
_cod_database_code 1547484

loop_
_symmetry_equiv_pos_as_xyz
'x, y, z'
'-x+1/2, y+1/2, -z+1/2'
'-x, -y, -z'
'x-1/2, -y-1/2, z-1/2'

loop_
_atom_site_label
_atom_site_type_symbol
_atom_site_fract_x
_atom_site_fract_y
_atom_site_fract_z
_atom_site_U_iso_or_equiv
_atom_site_adp_type
_atom_site_occupancy
_atom_site_symmetry_multiplicity
_atom_site_calc_flag
_atom_site_refinement_flags
_atom_site_disorder_assembly
_atom_site_disorder_group
Sr1 Sr 0.40705(4) 1.00591(3) 0.25774(4) 0.0384(2) Uani 1 1 d . . .
Mn2 Mn 0.41957(5) 0.91246(3) 0.10350(5) 0.0211(2) Uani 1 1 d . . .
Mn1 Mn 0.28695(6) 0.89919(3) 0.18687(5) 0.0250(2) Uani 1 1 d . . .
Mn3 Mn 0.46684(6) 0.85296(4) 0.23636(5) 0.0271(2) Uani 1 1 d . . .
O3 O 0.3073(2) 0.88497(15) 0.0824(2) 0.0212(8) Uani 1 1 d . . .
O4 O 0.4676(2) 0.83465(15) 0.1465(2) 0.0223(8) Uani 1 1 d . . .
O1 O 0.4125(3) 0.91619(16) 0.1972(2) 0.0266(9) Uani 1 1 d . . .
O7 O 0.5277(3) 0.94861(17) 0.1228(2) 0.0274(9) Uani 1 1 d . . .
O9 O 0.4932(3) 0.8703(2) 0.3313(2) 0.0399(12) Uani 1 1 d . . .
N2 N 0.1636(3) 0.88913(19) 0.1168(3) 0.0265(11) Uani 1 1 d . . .
O5 O 0.3259(3) 0.83126(16) 0.2087(2) 0.0277(9) Uani 1 1 d . . .
N3 N 0.3448(3) 0.97031(18) 0.0326(3) 0.0239(11) Uani 1 1 d . . .
O2 O 0.2695(3) 0.96907(16) 0.1846(2) 0.0310(10) Uani 1 1 d . . .
C48 C 0.1559(4) 0.8974(2) 0.0495(4) 0.0269(13) Uani 1 1 d . . .
C38 C 0.5426(4) 0.8199(2) 0.1280(3) 0.0249(13) Uani 1 1 d . . .
C49 C 0.2600(4) 0.9606(2) 0.0181(3) 0.0243(12) Uani 1 1 d . . .
O8 O 0.4163(4) 0.9391(2) 0.3442(3) 0.0482(14) Uani 1 1 d . . .
C25 C 0.2365(3) 0.8754(2) -0.0394(3) 0.0237(12) Uani 1 1 d . . .
C58 C 0.5280(4) 0.8364(2) 0.0517(3) 0.0237(12) Uani 1 1 d . . .
O6 O 0.4868(3) 1.01931(16) 0.1676(2) 0.0290(10) Uani 1 1 d . . .
N4 N 0.4713(3) 0.87342(19) 0.0296(3) 0.0233(10) Uani 1 1 d . . .
C27 C 0.2171(4) 0.8803(3) -0.1633(3) 0.0330(15) Uani 1 1 d . . .
H27 H 0.2013 0.8995 -0.2046 0.040 Uiso 1 1 calc R . .
C30 C 0.4888(5) 0.7249(3) 0.1184(4) 0.0344(15) Uani 1 1 d . . .
C44 C 0.0911(4) 0.8820(2) 0.1385(4) 0.0315(15) Uani 1 1 d . . .
H44 H 0.0963 0.8764 0.1858 0.038 Uiso 1 1 calc R . .
C52 C 0.3159(4) 1.0552(2) -0.0089(4) 0.0320(14) Uani 1 1 d . . .
H52 H 0.3368 1.0873 -0.0199 0.038 Uiso 1 1 calc R . .
C15 C 0.3661(4) 0.7684(2) 0.0360(3) 0.0281(14) Uani 1 1 d . . .
H15 H 0.4025 0.7729 0.0062 0.034 Uiso 1 1 calc R . .
C50 C 0.1992(4) 0.9983(2) -0.0067(4) 0.0308(14) Uani 1 1 d . . .
H50 H 0.1395 0.9912 -0.0140 0.037 Uiso 1 1 calc R . .
N5 N 0.6035(3) 0.8601(2) 0.2363(3) 0.0297(12) Uani 1 1 d . . .
C60 C 0.6947(4) 0.8608(3) 0.1615(4) 0.0346(15) Uani 1 1 d . . .
H60 H 0.7035 0.8520 0.1182 0.042 Uiso 1 1 calc R . .
C16 C 0.3955(4) 0.7408(2) 0.0957(4) 0.0323(15) Uani 1 1 d . . .
C47 C 0.0763(4) 0.8974(3) 0.0017(4) 0.0335(15) Uani 1 1 d . . .
H47 H 0.0722 0.9016 -0.0456 0.040 Uiso 1 1 calc R . .
N6 N 0.4585(4) 0.7799(2) 0.2769(3) 0.0315(12) Uani 1 1 d . . .
C24 C 0.2592(4) 0.8240(2) -0.0420(3) 0.0273(13) Uani 1 1 d . . .
C63 C 0.6642(4) 0.8848(3) 0.2838(3) 0.0366(16) Uani 1 1 d . . .
H63 H 0.6533 0.8934 0.3264 0.044 Uiso 1 1 calc R . .
O13 O 0.5805(4) 0.9958(2) 0.3220(3) 0.0529(15) Uani 1 1 d . . .
C26 C 0.2137(4) 0.9020(3) -0.1026(3) 0.0290(14) Uani 1 1 d . . .
H26 H 0.1952 0.9367 -0.1028 0.035 Uiso 1 1 calc R . .
C13 C 0.2304(4) 0.7808(2) 0.0616(4) 0.0328(15) Uani 1 1 d . . .
H13 H 0.1741 0.7950 0.0504 0.039 Uiso 1 1 calc R . .
C17 C 0.3408(4) 0.7309(2) 0.1370(4) 0.0333(15) Uani 1 1 d . . .
H17 H 0.3597 0.7101 0.1767 0.040 Uiso 1 1 calc R . .
O12 O 0.5035(4) 1.0634(2) 0.3585(3) 0.0633(17) Uani 1 1 d . . .
C54 C 0.4532(4) 0.8866(2) -0.0370(3) 0.0255(13) Uani 1 1 d . . .
H54 H 0.4108 0.9122 -0.0532 0.031 Uiso 1 1 calc R . .
C66 C 0.5212(5) 0.7027(3) 0.3322(4) 0.049(2) Uani 1 1 d . . .
H66 H 0.5693 0.6802 0.3453 0.059 Uiso 1 1 calc R . .
C57 C 0.5723(4) 0.8124(3) 0.0093(3) 0.0275(13) Uani 1 1 d . . .
H57 H 0.6134 0.7862 0.0264 0.033 Uiso 1 1 calc R . .
C53 C 0.3710(4) 1.0165(2) 0.0187(3) 0.0274(13) Uani 1 1 d . . .
H53 H 0.4312 1.0229 0.0284 0.033 Uiso 1 1 calc R . .
C18 C 0.2025(5) 0.7459(3) 0.1686(4) 0.0400(17) Uani 1 1 d . . .
C12 C 0.2577(4) 0.7516(2) 0.1201(4) 0.0329(15) Uani 1 1 d . . .
C31 C 0.5575(4) 0.7604(2) 0.1331(3) 0.0264(13) Uani 1 1 d . . .
O11 O 0.3240(4) 1.0891(2) 0.2199(3) 0.0519(15) Uani 1 1 d . . .
O10 O 0.3113(4) 1.0395(2) 0.3388(3) 0.0494(14) Uani 1 1 d . . .
C51 C 0.2271(4) 1.0462(2) -0.0206(4) 0.0334(15) Uani 1 1 d . . .
H51 H 0.1867 1.0727 -0.0378 0.040 Uiso 1 1 calc R . .
C33 C 0.6574(5) 0.6899(3) 0.1558(4) 0.0474(19) Uani 1 1 d . . .
H33 H 0.7154 0.6783 0.1658 0.057 Uiso 1 1 calc R . .
N1 N 0.2538(4) 0.8850(2) 0.2836(3) 0.0359(13) Uani 1 1 d . . .
C55 C 0.4924(4) 0.8651(3) -0.0824(3) 0.0330(15) Uani 1 1 d . . .
H55 H 0.4777 0.8755 -0.1290 0.040 Uiso 1 1 calc R . .
C59 C 0.6186(4) 0.8483(3) 0.1766(3) 0.0294(14) Uani 1 1 d . . .
C46 C 0.0027(4) 0.8912(3) 0.0249(4) 0.0434(19) Uani 1 1 d . . .
H46 H -0.0526 0.8926 -0.0065 0.052 Uiso 1 1 calc R . .
C14 C 0.2840(4) 0.7899(2) 0.0188(3) 0.0296(14) Uani 1 1 d . . .
C23 C 0.1271(5) 0.7170(3) 0.1459(5) 0.0463(19) Uani 1 1 d . . .
H23 H 0.1128 0.7032 0.1009 0.056 Uiso 1 1 calc R . .
C64 C 0.3833(4) 0.7668(3) 0.2904(4) 0.0359(16) Uani 1 1 d . . .
C35 C 0.5078(6) 0.6731(3) 0.1274(4) 0.0471(19) Uani 1 1 d . . .
H35 H 0.4617 0.6492 0.1209 0.057 Uiso 1 1 calc R . .
C2 C 0.6334(4) 1.0094(3) 0.1687(4) 0.0373(16) Uani 1 1 d . . .
H2A H 0.6352 1.0470 0.1713 0.056 Uiso 1 1 calc R . .
H2B H 0.6596 0.9979 0.1326 0.056 Uiso 1 1 calc R . .
H2C H 0.6655 0.9950 0.2127 0.056 Uiso 1 1 calc R . .
C1 C 0.5434(4) 0.9920(3) 0.1531(3) 0.0303(14) Uani 1 1 d . . .
C56 C 0.5542(4) 0.8278(3) -0.0588(3) 0.0305(14) Uani 1 1 d . . .
H56 H 0.5841 0.8129 -0.0888 0.037 Uiso 1 1 calc R . .
C32 C 0.6401(5) 0.7415(3) 0.1519(4) 0.0400(17) Uani 1 1 d . . .
H32 H 0.6869 0.7650 0.1625 0.048 Uiso 1 1 calc R . .
C29 C 0.2638(4) 0.8030(3) -0.1047(4) 0.0405(17) Uani 1 1 d . . .
H29 H 0.2817 0.7683 -0.1054 0.049 Uiso 1 1 calc R . .
C42 C 0.2333(6) 0.9115(4) 0.3901(5) 0.061(3) Uani 1 1 d . . .
H42 H 0.2083 0.9352 0.4150 0.074 Uiso 1 1 calc R . .
C3 C 0.4703(5) 0.9041(3) 0.3681(4) 0.0464(19) Uani 1 1 d . . .
C28 C 0.2442(5) 0.8292(3) -0.1638(4) 0.0386(16) Uani 1 1 d . . .
H28 H 0.2486 0.8135 -0.2051 0.046 Uiso 1 1 calc R . .
C67 C 0.4451(5) 0.6906(3) 0.3481(5) 0.052(2) Uani 1 1 d . . .
H67 H 0.4410 0.6602 0.3730 0.063 Uiso 1 1 calc R . .
C34 C 0.5915(6) 0.6551(3) 0.1453(5) 0.053(2) Uani 1 1 d . . .
H34 H 0.6030 0.6193 0.1503 0.064 Uiso 1 1 calc R . .
C7 C 0.2589(6) 1.1040(3) 0.2528(4) 0.052(2) Uani 1 1 d . . .
H7A H 0.2053 1.0846 0.2330 0.062 Uiso 1 1 calc R . .
H7B H 0.2462 1.1410 0.2450 0.062 Uiso 1 1 calc R . .
C61 C 0.7579(4) 0.8859(3) 0.2092(4) 0.0454(19) Uani 1 1 d . . .
H61 H 0.8110 0.8947 0.1997 0.054 Uiso 1 1 calc R . .
C40 C 0.3005(6) 0.8314(3) 0.3819(4) 0.052(2) Uani 1 1 d . . .
H40 H 0.3263 0.8003 0.4018 0.062 Uiso 1 1 calc R . .
C39 C 0.2877(5) 0.8411(3) 0.3135(4) 0.0387(17) Uani 1 1 d . . .
C36 C 0.3049(4) 0.8032(3) 0.2601(4) 0.0357(16) Uani 1 1 d . . .
C19 C 0.2237(4) 0.7688(3) 0.2350(4) 0.0400(18) Uani 1 1 d . . .
C62 C 0.7423(5) 0.8981(4) 0.2717(4) 0.048(2) Uani 1 1 d . . .
H62 H 0.7849 0.9155 0.3058 0.058 Uiso 1 1 calc R . .
C45 C 0.0105(4) 0.8828(3) 0.0935(4) 0.0411(18) Uani 1 1 d . . .
H45 H -0.0394 0.8777 0.1096 0.049 Uiso 1 1 calc R . .
C6 C 0.2883(7) 1.0938(3) 0.3261(5) 0.055(2) Uani 1 1 d . . .
H6A H 0.2420 1.1028 0.3482 0.066 Uiso 1 1 calc R . .
H6B H 0.3390 1.1155 0.3465 0.066 Uiso 1 1 calc R . .
C22 C 0.0727(5) 0.7081(4) 0.1878(5) 0.061(3) Uani 1 1 d . . .
H22 H 0.0218 0.6884 0.1719 0.073 Uiso 1 1 calc R . .
C68 C 0.3756(5) 0.7224(3) 0.3280(4) 0.0443(19) Uani 1 1 d . . .
H68 H 0.3231 0.7146 0.3391 0.053 Uiso 1 1 calc R . .
C65 C 0.5273(5) 0.7472(3) 0.2974(4) 0.0403(17) Uani 1 1 d . . .
H65 H 0.5802 0.7555 0.2873 0.048 Uiso 1 1 calc R . .
C5 C 0.3369(7) 1.0287(4) 0.4106(4) 0.064(3) Uani 1 1 d . . .
H5A H 0.3880 1.0490 0.4322 0.096 Uiso 1 1 calc R . .
H5B H 0.3503 0.9921 0.4176 0.096 Uiso 1 1 calc R . .
H5C H 0.2898 1.0376 0.4311 0.096 Uiso 1 1 calc R . .
C41 C 0.2741(7) 0.8689(4) 0.4213(5) 0.072(3) Uani 1 1 d . . .
H41 H 0.2846 0.8648 0.4694 0.087 Uiso 1 1 calc R . .
C20 C 0.1670(5) 0.7600(3) 0.2759(5) 0.051(2) Uani 1 1 d . . .
H20 H 0.1779 0.7755 0.3198 0.061 Uiso 1 1 calc R . .
C43 C 0.2283(5) 0.9201(3) 0.3220(4) 0.0436(18) Uani 1 1 d . . .
H43 H 0.2061 0.9519 0.3020 0.052 Uiso 1 1 calc R . .
C21 C 0.0939(5) 0.7285(4) 0.2527(5) 0.057(2) Uani 1 1 d . . .
H21 H 0.0586 0.7211 0.2826 0.069 Uiso 1 1 calc R . .
C4 C 0.5086(6) 0.9012(4) 0.4423(4) 0.064(3) Uani 1 1 d . . .
H4A H 0.5620 0.9212 0.4543 0.096 Uiso 1 1 calc R . .
H4B H 0.5211 0.8653 0.4557 0.096 Uiso 1 1 calc R . .
H4C H 0.4680 0.9152 0.4664 0.096 Uiso 1 1 calc R . .
S1 S 0.58600(15) 1.03716(9) 0.37010(11) 0.0502(5) Uani 1 1 d . . .
O14 O 0.6308(5) 1.0287(3) 0.4395(3) 0.081(2) Uani 1 1 d . . .
C37 C 0.2398(4) 0.9038(2) 0.0282(3) 0.0229(12) Uani 1 1 d . . .
C9 C 0.6507(7) 1.0774(8) 0.3370(6) 0.116(6) Uani 1 1 d . . .
F1 F 0.6169(5) 1.1021(2) 0.2804(3) 0.096(2) Uani 1 1 d . . .
F2 F 0.6715(6) 1.1231(3) 0.3861(4) 0.121(3) Uani 1 1 d . . .
F3 F 0.7276(5) 1.0637(3) 0.3388(5) 0.119(3) Uani 1 1 d . . .
C8 C 0.2968(8) 1.1023(4) 0.1472(5) 0.076(3) Uani 1 1 d . . .
H8A H 0.2353 1.0950 0.1294 0.114 Uiso 1 1 calc R . .
H8B H 0.3297 1.0819 0.1221 0.114 Uiso 1 1 calc R . .
H8C H 0.3073 1.1388 0.1414 0.114 Uiso 1 1 calc R . .
S2 S 0.80047(11) 0.79349(7) 0.00116(10) 0.0379(4) Uani 1 1 d D . .
O15 O 0.7340(4) 0.7627(2) -0.0383(4) 0.074(2) Uani 1 1 d D . .
O16 O 0.8576(5) 0.8110(4) -0.0379(4) 0.100(3) Uani 1 1 d D . .
O17 O 0.7772(4) 0.8330(2) 0.0403(3) 0.0648(18) Uani 1 1 d D . .
C10 C 0.8682(6) 0.7518(4) 0.0659(6) 0.116(4) Uani 1 1 d D . .
F4 F 0.8948(4) 0.7114(2) 0.0388(4) 0.101(2) Uani 1 1 d D . .
F5 F 0.8215(8) 0.7346(3) 0.1069(5) 0.153(4) Uani 1 1 d D . .
F6 F 0.9368(4) 0.7772(2) 0.1008(4) 0.099(2) Uani 1 1 d D . .
S3 S 0.02224(17) 0.01545(11) 0.18480(15) 0.0731(8) Uani 1 1 d D . .
O19 O 0.1043(4) -0.0028(3) 0.1913(4) 0.076(2) Uani 1 1 d D . .
O20 O 0.0099(8) 0.0691(3) 0.1593(6) 0.139(4) Uani 1 1 d D . .
O18 O -0.0530(6) -0.0094(5) 0.1484(8) 0.192(7) Uani 1 1 d D . .
C11 C 0.0135(7) 0.0267(5) 0.2717(6) 0.116(4) Uani 1 1 d D . .
F9 F -0.0577(6) 0.0463(4) 0.2755(5) 0.157(4) Uani 1 1 d D . .
F7 F 0.0803(7) 0.0554(7) 0.3027(6) 0.246(9) Uani 1 1 d D . .
F8 F 0.0186(12) -0.0216(8) 0.2958(15) 0.64(4) Uani 1 1 d D . .
Cl1A Cl 0.4106(7) 0.7184(4) -0.1553(7) 0.218(6) Uani 0.50 1 d PD A 1
C69A C 0.4732(11) 0.6655(4) -0.1173(15) 0.18(2) Uani 0.50 1 d PDU A 1
H69A H 0.4408 0.6456 -0.0905 0.217 Uiso 0.50 1 calc PR A 1
H69B H 0.4834 0.6429 -0.1537 0.217 Uiso 0.50 1 calc PR A 1
Cl2A Cl 0.5730(7) 0.6841(4) -0.0631(7) 0.218(6) Uani 0.50 1 d PD A 1
Cl1B Cl 0.3918(7) 0.7226(4) -0.2085(8) 0.264(8) Uani 0.50 1 d PD B 2
C69B C 0.471(3) 0.6867(10) -0.1505(13) 0.32(4) Uani 0.50 1 d PDU B 2
H69C H 0.5258 0.7061 -0.1393 0.388 Uiso 0.50 1 calc PR B 2
H69D H 0.4531 0.6820 -0.1076 0.388 Uiso 0.50 1 calc PR B 2
Cl2B Cl 0.4885(4) 0.6260(3) -0.1827(4) 0.264(8) Uani 0.50 1 d PDU B 2
C70 C 0.7327(4) 0.8331(3) 0.4706(4) 0.164(8) Uani 1 1 d RU . .
C71 C 0.7477(4) 0.8856(3) 0.4420(4) 0.093(4) Uani 1 1 d RU . .
C72 C 0.8161(4) 0.9176(3) 0.4918(4) 0.198(12) Uani 1 1 d RU . .
C73 C 0.8318(4) 0.9702(3) 0.4638(4) 0.339(17) Uani 1 1 d RU . .
C74 C 0.9002(4) 1.0022(3) 0.5136(4) 0.40(2) Uani 1 1 d RU . .
C75 C 0.9153(4) 1.0547(3) 0.4850(4) 0.50(3) Uani 1 1 d RU . .

loop_
_atom_site_aniso_label
_atom_site_aniso_U_11
_atom_site_aniso_U_22
_atom_site_aniso_U_33
_atom_site_aniso_U_23
_atom_site_aniso_U_13
_atom_site_aniso_U_12
Sr1 0.0350(4) 0.0439(4) 0.0402(4) -0.0182(3) 0.0167(3) -0.0044(3)
Mn2 0.0190(4) 0.0235(5) 0.0225(5) -0.0019(4) 0.0086(4) -0.0008(3)
Mn1 0.0249(5) 0.0259(5) 0.0280(5) -0.0014(4) 0.0139(4) 0.0037(4)
Mn3 0.0288(5) 0.0349(5) 0.0211(5) 0.0010(4) 0.0127(4) 0.0046(4)
O3 0.0187(19) 0.024(2) 0.022(2) 0.0026(16) 0.0071(16) 0.0004(16)
O4 0.022(2) 0.026(2) 0.022(2) 0.0009(17) 0.0113(17) 0.0057(16)
O1 0.026(2) 0.032(2) 0.023(2) -0.0050(18) 0.0088(18) 0.0034(18)
O7 0.021(2) 0.034(2) 0.027(2) -0.0046(19) 0.0064(18) -0.0022(18)
O9 0.042(3) 0.057(3) 0.023(2) -0.003(2) 0.013(2) 0.009(2)
N2 0.025(3) 0.022(2) 0.036(3) -0.002(2) 0.013(2) -0.002(2)
O5 0.031(2) 0.027(2) 0.032(2) 0.0072(18) 0.0196(19) 0.0053(18)
N3 0.023(2) 0.020(2) 0.030(3) -0.003(2) 0.010(2) 0.000(2)
O2 0.029(2) 0.025(2) 0.039(3) -0.0070(19) 0.010(2) 0.0048(18)
C48 0.023(3) 0.018(3) 0.041(4) -0.003(3) 0.011(3) 0.000(2)
C38 0.025(3) 0.034(3) 0.018(3) -0.002(2) 0.009(2) 0.007(2)
C49 0.022(3) 0.026(3) 0.026(3) 0.000(2) 0.007(2) -0.002(2)
O8 0.058(3) 0.047(3) 0.048(3) -0.017(3) 0.028(3) -0.001(3)
C25 0.013(2) 0.030(3) 0.029(3) -0.001(3) 0.007(2) -0.001(2)
C58 0.020(3) 0.027(3) 0.027(3) -0.005(2) 0.011(2) -0.001(2)
O6 0.029(2) 0.029(2) 0.030(2) -0.0056(19) 0.0103(19) -0.0037(18)
N4 0.016(2) 0.027(3) 0.026(3) -0.001(2) 0.005(2) -0.0008(19)
C27 0.025(3) 0.047(4) 0.025(3) -0.001(3) 0.005(3) -0.004(3)
C30 0.038(4) 0.034(4) 0.034(4) 0.004(3) 0.015(3) 0.011(3)
C44 0.033(3) 0.023(3) 0.046(4) -0.008(3) 0.023(3) -0.004(3)
C52 0.036(4) 0.026(3) 0.036(4) 0.005(3) 0.013(3) 0.002(3)
C15 0.027(3) 0.023(3) 0.037(4) -0.009(3) 0.013(3) 0.000(2)
C50 0.022(3) 0.028(3) 0.044(4) 0.004(3) 0.012(3) 0.002(2)
N5 0.026(3) 0.040(3) 0.024(3) 0.001(2) 0.008(2) 0.010(2)
C60 0.024(3) 0.054(4) 0.029(3) -0.003(3) 0.013(3) 0.003(3)
C16 0.032(3) 0.023(3) 0.042(4) -0.001(3) 0.012(3) 0.005(3)
C47 0.022(3) 0.036(4) 0.044(4) -0.006(3) 0.011(3) 0.001(3)
N6 0.031(3) 0.037(3) 0.029(3) 0.008(2) 0.012(2) 0.007(2)
C24 0.021(3) 0.030(3) 0.032(3) -0.007(3) 0.009(3) -0.004(2)
C63 0.032(3) 0.055(4) 0.020(3) -0.004(3) 0.001(3) 0.003(3)
O13 0.057(4) 0.057(4) 0.046(3) -0.011(3) 0.016(3) -0.014(3)
C26 0.017(3) 0.035(3) 0.034(4) -0.002(3) 0.006(3) -0.003(2)
C13 0.028(3) 0.020(3) 0.050(4) -0.002(3) 0.010(3) 0.001(2)
C17 0.034(4) 0.023(3) 0.045(4) 0.006(3) 0.015(3) 0.000(3)
O12 0.059(4) 0.062(4) 0.072(4) -0.031(3) 0.023(3) -0.012(3)
C54 0.024(3) 0.034(3) 0.020(3) -0.001(2) 0.007(2) -0.004(2)
C66 0.050(5) 0.044(4) 0.055(5) 0.016(4) 0.018(4) 0.020(4)
C57 0.023(3) 0.036(3) 0.025(3) -0.006(3) 0.009(3) 0.000(3)
C53 0.027(3) 0.027(3) 0.030(3) -0.003(3) 0.010(3) -0.006(2)
C18 0.034(4) 0.031(4) 0.055(5) 0.020(3) 0.012(3) 0.009(3)
C12 0.037(4) 0.025(3) 0.040(4) 0.004(3) 0.016(3) -0.004(3)
C31 0.029(3) 0.030(3) 0.022(3) 0.003(2) 0.009(3) 0.010(3)
O11 0.085(4) 0.036(3) 0.044(3) -0.002(2) 0.034(3) 0.009(3)
O10 0.068(4) 0.048(3) 0.039(3) -0.010(2) 0.024(3) 0.001(3)
C51 0.038(4) 0.024(3) 0.038(4) 0.001(3) 0.010(3) 0.005(3)
C33 0.043(4) 0.046(4) 0.048(5) 0.000(4) 0.005(4) 0.020(4)
N1 0.034(3) 0.043(3) 0.037(3) 0.006(3) 0.021(3) 0.009(3)
C55 0.032(3) 0.047(4) 0.021(3) -0.002(3) 0.008(3) -0.001(3)
C59 0.025(3) 0.036(4) 0.028(3) 0.001(3) 0.007(3) 0.007(3)
C46 0.023(3) 0.049(4) 0.060(5) -0.023(4) 0.013(3) -0.006(3)
C14 0.032(3) 0.022(3) 0.035(4) -0.003(3) 0.010(3) 0.000(3)
C23 0.039(4) 0.043(4) 0.058(5) 0.020(4) 0.013(4) 0.002(3)
C64 0.027(3) 0.041(4) 0.044(4) 0.015(3) 0.016(3) 0.009(3)
C35 0.056(5) 0.030(4) 0.056(5) 0.003(3) 0.016(4) 0.011(3)
C2 0.029(3) 0.048(4) 0.034(4) -0.003(3) 0.007(3) -0.002(3)
C1 0.030(3) 0.037(4) 0.022(3) 0.003(3) 0.004(3) -0.005(3)
C56 0.027(3) 0.043(4) 0.024(3) -0.006(3) 0.012(3) 0.004(3)
C32 0.037(4) 0.052(4) 0.031(4) -0.002(3) 0.009(3) 0.015(3)
C29 0.033(4) 0.046(4) 0.043(4) -0.016(3) 0.010(3) 0.004(3)
C42 0.077(6) 0.070(6) 0.053(5) -0.003(5) 0.046(5) 0.018(5)
C3 0.044(4) 0.064(5) 0.037(4) -0.013(4) 0.021(4) -0.007(4)
C28 0.038(4) 0.045(4) 0.034(4) -0.010(3) 0.010(3) 0.001(3)
C67 0.060(5) 0.044(4) 0.062(5) 0.033(4) 0.034(4) 0.017(4)
C34 0.061(5) 0.039(4) 0.059(5) 0.016(4) 0.016(4) 0.027(4)
C7 0.061(5) 0.053(5) 0.049(5) -0.004(4) 0.029(4) 0.002(4)
C61 0.022(3) 0.072(6) 0.041(4) 0.002(4) 0.007(3) 0.006(3)
C40 0.061(5) 0.064(5) 0.044(5) 0.010(4) 0.036(4) 0.016(4)
C39 0.037(4) 0.049(4) 0.038(4) 0.010(3) 0.024(3) 0.006(3)
C36 0.037(4) 0.035(4) 0.044(4) 0.015(3) 0.025(3) 0.010(3)
C19 0.034(4) 0.044(4) 0.049(5) 0.024(4) 0.024(3) 0.009(3)
C62 0.028(4) 0.080(6) 0.032(4) -0.005(4) 0.000(3) -0.001(4)
C45 0.029(3) 0.043(4) 0.058(5) -0.013(4) 0.023(3) -0.007(3)
C6 0.084(6) 0.038(4) 0.055(5) -0.012(4) 0.041(5) 0.007(4)
C22 0.027(4) 0.082(7) 0.073(7) 0.023(5) 0.011(4) -0.013(4)
C68 0.047(4) 0.047(4) 0.046(4) 0.021(4) 0.024(4) 0.008(3)
C65 0.040(4) 0.045(4) 0.041(4) 0.008(3) 0.020(3) 0.010(3)
C5 0.095(8) 0.071(6) 0.035(5) -0.009(4) 0.031(5) -0.006(5)
C41 0.104(8) 0.084(7) 0.044(5) 0.018(5) 0.046(5) 0.022(6)
C20 0.039(4) 0.068(5) 0.053(5) 0.030(4) 0.026(4) 0.006(4)
C43 0.046(4) 0.054(5) 0.038(4) -0.001(3) 0.022(3) 0.011(4)
C21 0.034(4) 0.072(6) 0.072(6) 0.022(5) 0.026(4) 0.001(4)
C4 0.068(6) 0.092(7) 0.033(5) -0.013(5) 0.014(4) 0.008(5)
S1 0.0569(12) 0.0579(13) 0.0390(11) -0.0088(9) 0.0183(9) -0.0162(10)
O14 0.099(6) 0.112(6) 0.028(3) 0.001(3) 0.012(3) -0.012(5)
C37 0.017(3) 0.022(3) 0.028(3) -0.001(2) 0.004(2) 0.001(2)
C9 0.041(6) 0.248(19) 0.066(7) 0.054(10) 0.028(5) 0.005(8)
F1 0.173(7) 0.062(4) 0.076(4) -0.001(3) 0.071(5) -0.041(4)
F2 0.181(8) 0.097(5) 0.121(6) -0.081(5) 0.101(6) -0.093(5)
F3 0.090(5) 0.145(7) 0.144(7) -0.049(6) 0.071(5) -0.058(5)
C8 0.124(10) 0.072(7) 0.042(5) 0.003(5) 0.042(6) 0.015(6)
S2 0.0313(9) 0.0372(9) 0.0517(11) -0.0100(8) 0.0227(8) -0.0007(7)
O15 0.060(4) 0.050(4) 0.105(6) -0.030(4) 0.009(4) 0.011(3)
O16 0.081(5) 0.172(9) 0.064(5) -0.006(5) 0.048(4) -0.044(5)
O17 0.086(5) 0.036(3) 0.076(5) -0.020(3) 0.028(4) 0.009(3)
C10 0.086(7) 0.151(10) 0.096(8) -0.024(7) -0.002(6) 0.063(7)
F4 0.094(5) 0.061(4) 0.130(6) -0.021(4) -0.001(4) 0.044(3)
F5 0.273(13) 0.072(5) 0.149(8) 0.045(5) 0.119(9) 0.023(6)
F6 0.099(5) 0.061(4) 0.100(5) -0.003(3) -0.038(4) -0.005(3)
S3 0.0551(14) 0.0859(19) 0.0725(17) -0.0244(15) 0.0060(13) 0.0249(13)
O19 0.044(4) 0.085(5) 0.097(6) -0.030(4) 0.017(4) 0.021(3)
O20 0.177(11) 0.097(7) 0.138(10) 0.037(6) 0.033(8) 0.049(7)
O18 0.083(7) 0.251(16) 0.221(16) -0.117(13) 0.000(8) 0.053(9)
C11 0.086(7) 0.151(10) 0.096(8) -0.024(7) -0.002(6) 0.063(7)
F9 0.137(8) 0.216(11) 0.143(8) 0.012(7) 0.080(7) 0.087(8)
F7 0.134(9) 0.45(2) 0.148(10) -0.191(14) 0.033(7) 0.020(12)
F8 0.29(2) 0.62(5) 1.17(9) 0.72(6) 0.45(4) 0.33(3)
Cl1A 0.185(8) 0.160(7) 0.362(14) -0.165(9) 0.165(9) -0.055(6)
C69A 0.17(3) 0.057(15) 0.39(6) -0.01(2) 0.21(4) -0.043(18)
Cl2A 0.185(8) 0.160(7) 0.362(14) -0.165(9) 0.165(9) -0.055(6)
Cl1B 0.119(6) 0.260(11) 0.439(19) -0.241(13) 0.118(9) -0.043(6)
C69B 0.28(7) 0.22(4) 0.55(9) -0.11(5) 0.25(6) 0.08(5)
Cl2B 0.119(6) 0.260(11) 0.439(19) -0.241(13) 0.118(9) -0.043(6)
C70 0.23(2) 0.137(15) 0.150(16) 0.049(12) 0.092(15) 0.105(15)
C71 0.117(10) 0.069(7) 0.070(7) 0.035(6) -0.018(7) -0.011(7)
C72 0.169(19) 0.31(3) 0.109(15) -0.010(18) 0.014(13) 0.09(2)
C73 0.26(3) 0.46(4) 0.20(2) -0.01(3) -0.12(2) -0.10(3)
C74 0.23(3) 0.60(5) 0.30(4) 0.13(3) -0.05(3) -0.04(3)
C75 0.28(4) 0.63(7) 0.60(6) 0.37(5) 0.12(4) 0.06(5)

loop_
_atom_type_symbol
_atom_type_description
_atom_type_scat_dispersion_real
_atom_type_scat_dispersion_imag
_atom_type_scat_source
C C 0.0033 0.0016 'International Tables Vol C Tables 4.2.6.8 and 6.1.1.4'
H H 0.0000 0.0000 'International Tables Vol C Tables 4.2.6.8 and 6.1.1.4'
N N 0.0061 0.0033 'International Tables Vol C Tables 4.2.6.8 and 6.1.1.4'
O O 0.0106 0.0060 'International Tables Vol C Tables 4.2.6.8 and 6.1.1.4'
F F 0.0171 0.0103 'International Tables Vol C Tables 4.2.6.8 and 6.1.1.4'
S S 0.1246 0.1234 'International Tables Vol C Tables 4.2.6.8 and 6.1.1.4'
Mn Mn 0.3368 0.7283 'International Tables Vol C Tables 4.2.6.8 and 6.1.1.4'
Sr Sr -1.5307 3.2498 'International Tables Vol C Tables 4.2.6.8 and 6.1.1.4'
Cl Cl 0.1484 0.1585 'International Tables Vol C Tables 4.2.6.8 and 6.1.1.4'

loop_
_geom_angle_atom_site_label_1
_geom_angle_atom_site_label_2
_geom_angle_atom_site_label_3
_geom_angle
_geom_angle_site_symmetry_1
_geom_angle_site_symmetry_3
O8 Sr1 O2 91.75(17) . .
O8 Sr1 O6 132.15(16) . .
O2 Sr1 O6 99.32(15) . .
O8 Sr1 O11 138.40(17) . .
O2 Sr1 O11 80.56(17) . .
O6 Sr1 O11 89.43(16) . .
O8 Sr1 O1 72.50(15) . .
O2 Sr1 O1 61.29(13) . .
O6 Sr1 O1 72.72(13) . .
O11 Sr1 O1 133.36(16) . .
O8 Sr1 O10 74.46(17) . .
O2 Sr1 O10 85.86(16) . .
O6 Sr1 O10 152.17(16) . .
O11 Sr1 O10 64.30(17) . .
O1 Sr1 O10 131.75(15) . .
O8 Sr1 O12 86.4(2) . .
O2 Sr1 O12 155.61(17) . .
O6 Sr1 O12 99.88(17) . .
O11 Sr1 O12 84.7(2) . .
O1 Sr1 O12 139.76(17) . .
O10 Sr1 O12 70.20(19) . .
O8 Sr1 O13 74.30(18) . .
O2 Sr1 O13 150.08(15) . .
O6 Sr1 O13 73.28(16) . .
O11 Sr1 O13 127.29(19) . .
O1 Sr1 O13 89.05(15) . .
O10 Sr1 O13 114.46(18) . .
O12 Sr1 O13 51.77(18) . .
O8 Sr1 S1 78.51(14) . .
O2 Sr1 S1 170.24(12) . .
O6 Sr1 S1 87.01(11) . .
O11 Sr1 S1 107.08(15) . .
O1 Sr1 S1 114.33(10) . .
O10 Sr1 S1 91.99(13) . .
O12 Sr1 S1 25.92(14) . .
O13 Sr1 S1 25.87(12) . .
O8 Sr1 Mn1 69.49(13) . .
O2 Sr1 Mn1 30.78(10) . .
O6 Sr1 Mn1 98.34(10) . .
O11 Sr1 Mn1 111.33(15) . .
O1 Sr1 Mn1 35.42(9) . .
O10 Sr1 Mn1 99.71(12) . .
O12 Sr1 Mn1 155.78(16) . .
O13 Sr1 Mn1 120.13(12) . .
S1 Sr1 Mn1 141.22(5) . .
O8 Sr1 Mn2 96.82(12) . .
O2 Sr1 Mn2 61.47(10) . .
O6 Sr1 Mn2 51.68(10) . .
O11 Sr1 Mn2 114.21(12) . .
O1 Sr1 Mn2 24.43(9) . .
O10 Sr1 Mn2 146.23(13) . .
O12 Sr1 Mn2 142.90(14) . .
O13 Sr1 Mn2 93.44(12) . .
S1 Sr1 Mn2 118.67(4) . .
Mn1 Sr1 Mn2 47.69(2) . .
O3 Mn2 O7 173.03(18) . .
O3 Mn2 O1 86.78(18) . .
O7 Mn2 O1 93.26(18) . .
O3 Mn2 N4 100.58(18) . .
O7 Mn2 N4 83.13(18) . .
O1 Mn2 N4 147.13(19) . .
O3 Mn2 N3 77.58(18) . .
O7 Mn2 N3 96.20(19) . .
O1 Mn2 N3 116.25(18) . .
N4 Mn2 N3 96.61(19) . .
O3 Mn2 O4 87.58(16) . .
O7 Mn2 O4 99.22(17) . .
O1 Mn2 O4 76.63(16) . .
N4 Mn2 O4 71.79(17) . .
N3 Mn2 O4 159.31(17) . .
O3 Mn2 Mn3 90.63(12) . .
O7 Mn2 Mn3 93.75(14) . .
O1 Mn2 Mn3 38.59(13) . .
N4 Mn2 Mn3 108.83(14) . .
N3 Mn2 Mn3 153.62(13) . .
O4 Mn2 Mn3 38.43(10) . .
O3 Mn2 Mn1 47.08(12) . .
O7 Mn2 Mn1 131.64(13) . .
O1 Mn2 Mn1 40.33(13) . .
N4 Mn2 Mn1 141.36(14) . .
N3 Mn2 Mn1 95.49(13) . .
O4 Mn2 Mn1 84.49(10) . .
Mn3 Mn2 Mn1 60.17(3) . .
O3 Mn2 Sr1 99.70(12) . .
O7 Mn2 Sr1 76.71(13) . .
O1 Mn2 Sr1 34.57(13) . .
N4 Mn2 Sr1 159.72(13) . .
N3 Mn2 Sr1 87.83(13) . .
O4 Mn2 Sr1 109.06(10) . .
Mn3 Mn2 Sr1 70.78(3) . .
Mn1 Mn2 Sr1 57.06(2) . .
O2 Mn1 O5 166.1(2) . .
O2 Mn1 O1 85.81(18) . .
O5 Mn1 O1 85.42(18) . .
O2 Mn1 N2 89.8(2) . .
O5 Mn1 N2 103.55(19) . .
O1 Mn1 N2 145.65(19) . .
O2 Mn1 N1 96.8(2) . .
O5 Mn1 N1 77.1(2) . .
O1 Mn1 N1 114.3(2) . .
N2 Mn1 N1 100.0(2) . .
O2 Mn1 O3 101.37(18) . .
O5 Mn1 O3 86.85(16) . .
O1 Mn1 O3 75.49(15) . .
N2 Mn1 O3 72.06(17) . .
N1 Mn1 O3 160.02(19) . .
O2 Mn1 Mn3 121.58(14) . .
O5 Mn1 Mn3 47.62(13) . .
O1 Mn1 Mn3 38.53(12) . .
N2 Mn1 Mn3 143.86(14) . .
N1 Mn1 Mn3 94.02(15) . .
O3 Mn1 Mn3 83.51(10) . .
O2 Mn1 Mn2 89.84(14) . .
O5 Mn1 Mn2 89.93(12) . .
O1 Mn1 Mn2 38.19(12) . .
N2 Mn1 Mn2 107.89(14) . .
N1 Mn1 Mn2 151.35(16) . .
O3 Mn1 Mn2 37.82(10) . .
Mn3 Mn1 Mn2 59.30(3) . .
O2 Mn1 Sr1 44.24(14) . .
O5 Mn1 Sr1 122.55(14) . .
O1 Mn1 Sr1 49.44(12) . .
N2 Mn1 Sr1 133.90(14) . .
N1 Mn1 Sr1 90.24(17) . .
O3 Mn1 Sr1 108.57(10) . .
Mn3 Mn1 Sr1 78.64(3) . .
Mn2 Mn1 Sr1 75.25(3) . .
O4 Mn3 O9 167.24(19) . .
O4 Mn3 O1 86.35(17) . .
O9 Mn3 O1 99.7(2) . .
O4 Mn3 N6 99.5(2) . .
O9 Mn3 N6 80.9(2) . .
O1 Mn3 N6 150.1(2) . .
O4 Mn3 N5 76.35(18) . .
O9 Mn3 N5 91.1(2) . .
O1 Mn3 N5 105.81(19) . .
N6 Mn3 N5 104.0(2) . .
O4 Mn3 O5 87.42(16) . .
O9 Mn3 O5 104.76(19) . .
O1 Mn3 O5 78.13(17) . .
N6 Mn3 O5 72.95(19) . .
N5 Mn3 O5 162.88(18) . .
O4 Mn3 Mn2 48.30(12) . .
O9 Mn3 Mn2 135.32(17) . .
O1 Mn3 Mn2 38.51(12) . .
N6 Mn3 Mn2 142.02(16) . .
N5 Mn3 Mn2 88.67(14) . .
O5 Mn3 Mn2 84.47(11) . .
O4 Mn3 Mn1 91.53(12) . .
O9 Mn3 Mn1 100.38(15) . .
O1 Mn3 Mn1 40.61(13) . .
N6 Mn3 Mn1 109.64(15) . .
N5 Mn3 Mn1 145.69(15) . .
O5 Mn3 Mn1 38.17(11) . .
Mn2 Mn3 Mn1 60.53(3) . .
C37 O3 Mn2 122.7(3) . .
C37 O3 Mn1 113.7(3) . .
Mn2 O3 Mn1 95.10(17) . .
C38 O4 Mn3 123.2(4) . .
C38 O4 Mn2 112.0(3) . .
Mn3 O4 Mn2 93.27(16) . .
Mn2 O1 Mn3 102.90(19) . .
Mn2 O1 Mn1 101.48(19) . .
Mn3 O1 Mn1 100.9(2) . .
Mn2 O1 Sr1 121.0(2) . .
Mn3 O1 Sr1 128.9(2) . .
Mn1 O1 Sr1 95.14(15) . .
C1 O7 Mn2 125.8(4) . .
C3 O9 Mn3 137.1(5) . .
C48 N2 C44 119.0(6) . .
C48 N2 Mn1 118.5(4) . .
C44 N2 Mn1 121.9(5) . .
C36 O5 Mn1 122.6(4) . .
C36 O5 Mn3 111.8(4) . .
Mn1 O5 Mn3 94.21(18) . .
C53 N3 C49 118.9(5) . .
C53 N3 Mn2 127.3(4) . .
C49 N3 Mn2 111.4(4) . .
Mn1 O2 Sr1 104.98(19) . .
N2 C48 C47 121.8(6) . .
N2 C48 C37 116.4(5) . .
C47 C48 C37 121.7(6) . .
O4 C38 C59 106.9(5) . .
O4 C38 C58 105.6(5) . .
C59 C38 C58 112.9(5) . .
O4 C38 C31 112.3(5) . .
C59 C38 C31 110.5(5) . .
C58 C38 C31 108.7(5) . .
N3 C49 C50 121.9(5) . .
N3 C49 C37 112.9(5) . .
C50 C49 C37 125.1(5) . .
C3 O8 Sr1 134.0(5) . .
C24 C25 C26 116.4(6) . .
C24 C25 C37 123.1(5) . .
C26 C25 C37 120.4(5) . .
N4 C58 C57 122.4(6) . .
N4 C58 C38 116.7(5) . .
C57 C58 C38 120.9(5) . .
C1 O6 Sr1 129.2(4) . .
C58 N4 C54 118.3(5) . .
C58 N4 Mn2 117.9(4) . .
C54 N4 Mn2 123.6(4) . .
C26 C27 C28 119.0(7) . .
C26 C27 H27 120.5 . .
C28 C27 H27 120.5 . .
C35 C30 C31 118.5(7) . .
C35 C30 C16 118.4(7) . .
C31 C30 C16 123.1(6) . .
N2 C44 C45 121.5(7) . .
N2 C44 H44 119.2 . .
C45 C44 H44 119.2 . .
C53 C52 C51 118.1(6) . .
C53 C52 H52 121.0 . .
C51 C52 H52 121.0 . .
C16 C15 C14 121.1(6) . .
C16 C15 H15 119.5 . .
C14 C15 H15 119.5 . .
C51 C50 C49 118.6(6) . .
C51 C50 H50 120.7 . .
C49 C50 H50 120.7 . .
C59 N5 C63 119.5(6) . .
C59 N5 Mn3 113.4(4) . .
C63 N5 Mn3 125.3(4) . .
C61 C60 C59 119.7(6) . .
C61 C60 H60 120.2 . .
C59 C60 H60 120.2 . .
C15 C16 C17 119.9(6) . .
C15 C16 C30 119.8(6) . .
C17 C16 C30 120.1(6) . .
C48 C47 C46 118.5(7) . .
C48 C47 H47 120.8 . .
C46 C47 H47 120.8 . .
C64 N6 C65 118.4(6) . .
C64 N6 Mn3 117.5(4) . .
C65 N6 Mn3 123.7(5) . .
C25 C24 C29 119.1(6) . .
C25 C24 C14 124.1(6) . .
C29 C24 C14 116.7(6) . .
N5 C63 C62 121.1(6) . .
N5 C63 H63 119.4 . .
C62 C63 H63 119.4 . .
S1 O13 Sr1 97.1(3) . .
C27 C26 C25 123.2(6) . .
C27 C26 H26 118.4 . .
C25 C26 H26 118.4 . .
C12 C13 C14 121.2(6) . .
C12 C13 H13 119.4 . .
C14 C13 H13 119.4 . .
C16 C17 C12 119.7(6) . .
C16 C17 H17 120.2 . .
C12 C17 H17 120.2 . .
S1 O12 Sr1 100.6(3) . .
N4 C54 C55 123.5(6) . .
N4 C54 H54 118.2 . .
C55 C54 H54 118.2 . .
C65 C66 C67 119.9(7) . .
C65 C66 H66 120.1 . .
C67 C66 H66 120.1 . .
C56 C57 C58 118.0(6) . .
C56 C57 H57 121.0 . .
C58 C57 H57 121.0 . .
N3 C53 C52 123.2(6) . .
N3 C53 H53 118.4 . .
C52 C53 H53 118.4 . .
C23 C18 C19 120.5(7) . .
C23 C18 C12 116.8(7) . .
C19 C18 C12 122.7(6) . .
C13 C12 C17 119.6(6) . .
C13 C12 C18 120.6(6) . .
C17 C12 C18 119.5(6) . .
C32 C31 C30 118.0(6) . .
C32 C31 C38 119.5(6) . .
C30 C31 C38 122.4(5) . .
C7 O11 C8 109.9(7) . .
C7 O11 Sr1 118.6(5) . .
C8 O11 Sr1 119.8(5) . .
C5 O10 C6 111.1(6) . .
C5 O10 Sr1 119.9(5) . .
C6 O10 Sr1 111.6(4) . .
C50 C51 C52 119.1(6) . .
C50 C51 H51 120.5 . .
C52 C51 H51 120.5 . .
C32 C33 C34 120.2(7) . .
C32 C33 H33 119.9 . .
C34 C33 H33 119.9 . .
C43 N1 C39 118.3(6) . .
C43 N1 Mn1 126.1(5) . .
C39 N1 Mn1 112.4(4) . .
C54 C55 C56 118.2(6) . .
C54 C55 H55 120.9 . .
C56 C55 H55 120.9 . .
N5 C59 C60 122.0(6) . .
N5 C59 C38 113.0(5) . .
C60 C59 C38 125.0(6) . .
C45 C46 C47 119.7(7) . .
C45 C46 H46 120.1 . .
C47 C46 H46 120.1 . .
C13 C14 C15 118.4(6) . .
C13 C14 C24 122.8(6) . .
C15 C14 C24 118.7(6) . .
C22 C23 C18 121.3(9) . .
C22 C23 H23 119.3 . .
C18 C23 H23 119.3 . .
N6 C64 C68 121.7(6) . .
N6 C64 C36 116.0(6) . .
C68 C64 C36 122.3(6) . .
C34 C35 C30 122.2(8) . .
C34 C35 H35 118.9 . .
C30 C35 H35 118.9 . .
C1 C2 H2A 109.5 . .
C1 C2 H2B 109.5 . .
H2A C2 H2B 109.5 . .
C1 C2 H2C 109.5 . .
H2A C2 H2C 109.5 . .
H2B C2 H2C 109.5 . .
O6 C1 O7 123.5(6) . .
O6 C1 C2 120.6(6) . .
O7 C1 C2 115.9(6) . .
C55 C56 C57 119.4(6) . .
C55 C56 H56 120.3 . .
C57 C56 H56 120.3 . .
C33 C32 C31 122.4(8) . .
C33 C32 H32 118.8 . .
C31 C32 H32 118.8 . .
C28 C29 C24 123.5(7) . .
C28 C29 H29 118.3 . .
C24 C29 H29 118.3 . .
C41 C42 C43 119.6(8) . .
C41 C42 H42 120.2 . .
C43 C42 H42 120.2 . .
O9 C3 O8 123.5(7) . .
O9 C3 C4 117.2(8) . .
O8 C3 C4 119.4(7) . .
C29 C28 C27 118.7(7) . .
C29 C28 H28 120.7 . .
C27 C28 H28 120.7 . .
C68 C67 C66 120.0(7) . .
C68 C67 H67 120.0 . .
C66 C67 H67 120.0 . .
C33 C34 C35 118.4(7) . .
C33 C34 H34 120.8 . .
C35 C34 H34 120.8 . .
O11 C7 C6 109.9(7) . .
O11 C7 H7A 109.7 . .
C6 C7 H7A 109.7 . .
O11 C7 H7B 109.7 . .
C6 C7 H7B 109.7 . .
H7A C7 H7B 108.2 . .
C60 C61 C62 118.3(7) . .
C60 C61 H61 120.8 . .
C62 C61 H61 120.8 . .
C39 C40 C41 117.3(8) . .
C39 C40 H40 121.3 . .
C41 C40 H40 121.3 . .
N1 C39 C40 123.4(7) . .
N1 C39 C36 110.8(6) . .
C40 C39 C36 125.7(7) . .
O5 C36 C39 108.3(5) . .
O5 C36 C19 114.0(6) . .
C39 C36 C19 108.0(5) . .
O5 C36 C64 106.6(5) . .
C39 C36 C64 112.6(6) . .
C19 C36 C64 107.4(6) . .
C20 C19 C18 117.1(7) . .
C20 C19 C36 121.4(8) . .
C18 C19 C36 121.5(6) . .
C63 C62 C61 119.4(7) . .
C63 C62 H62 120.3 . .
C61 C62 H62 120.3 . .
C44 C45 C46 119.4(6) . .
C44 C45 H45 120.3 . .
C46 C45 H45 120.3 . .
C7 C6 O10 110.7(6) . .
C7 C6 H6A 109.5 . .
O10 C6 H6A 109.5 . .
C7 C6 H6B 109.5 . .
O10 C6 H6B 109.5 . .
H6A C6 H6B 108.1 . .
C21 C22 C23 118.7(8) . .
C21 C22 H22 120.6 . .
C23 C22 H22 120.6 . .
C67 C68 C64 118.7(7) . .
C67 C68 H68 120.7 . .
C64 C68 H68 120.7 . .
N6 C65 C66 121.3(7) . .
N6 C65 H65 119.4 . .
C66 C65 H65 119.4 . .
O10 C5 H5A 109.5 . .
O10 C5 H5B 109.5 . .
H5A C5 H5B 109.5 . .
O10 C5 H5C 109.5 . .
H5A C5 H5C 109.5 . .
H5B C5 H5C 109.5 . .
C42 C41 C40 119.3(8) . .
C42 C41 H41 120.4 . .
C40 C41 H41 120.4 . .
C19 C20 C21 120.8(9) . .
C19 C20 H20 119.6 . .
C21 C20 H20 119.6 . .
N1 C43 C42 121.6(8) . .
N1 C43 H43 119.2 . .
C42 C43 H43 119.2 . .
C22 C21 C20 121.4(8) . .
C22 C21 H21 119.3 . .
C20 C21 H21 119.3 . .
C3 C4 H4A 109.5 . .
C3 C4 H4B 109.5 . .
H4A C4 H4B 109.5 . .
C3 C4 H4C 109.5 . .
H4A C4 H4C 109.5 . .
H4B C4 H4C 109.5 . .
O14 S1 O13 118.6(5) . .
O14 S1 O12 116.1(4) . .
O13 S1 O12 110.4(4) . .
O14 S1 C9 106.1(5) . .
O13 S1 C9 97.4(7) . .
O12 S1 C9 105.5(6) . .
O14 S1 Sr1 141.0(3) . .
O13 S1 Sr1 57.0(3) . .
O12 S1 Sr1 53.5(2) . .
C9 S1 Sr1 113.0(4) . .
O3 C37 C48 107.3(5) . .
O3 C37 C25 111.4(4) . .
C48 C37 C25 111.6(5) . .
O3 C37 C49 106.8(5) . .
C48 C37 C49 112.0(5) . .
C25 C37 C49 107.7(5) . .
F3 C9 F1 110.0(9) . .
F3 C9 F2 98.7(10) . .
F1 C9 F2 99.0(13) . .
F3 C9 S1 119.6(12) . .
F1 C9 S1 119.0(8) . .
F2 C9 S1 105.8(7) . .
O11 C8 H8A 109.5 . .
O11 C8 H8B 109.5 . .
H8A C8 H8B 109.5 . .
O11 C8 H8C 109.5 . .
H8A C8 H8C 109.5 . .
H8B C8 H8C 109.5 . .
O15 S2 O17 117.5(4) . .
O15 S2 O16 111.7(5) . .
O17 S2 O16 112.3(5) . .
O15 S2 C10 107.0(5) . .
O17 S2 C10 103.1(4) . .
O16 S2 C10 103.7(5) . .
F4 C10 F6 108.0(8) . .
F4 C10 F5 106.7(10) . .
F6 C10 F5 111.2(11) . .
F4 C10 S2 112.2(8) . .
F6 C10 S2 110.2(8) . .
F5 C10 S2 108.6(7) . .
O19 S3 O18 124.4(5) . .
O19 S3 O20 113.4(6) . .
O18 S3 O20 103.5(8) . .
O19 S3 C11 105.9(5) . .
O18 S3 C11 108.0(7) . .
O20 S3 C11 98.5(6) . .
F9 C11 F7 112.0(12) . .
F9 C11 F8 109.0(13) . .
F7 C11 F8 113.1(15) . .
F9 C11 S3 114.6(9) . .
F7 C11 S3 106.9(9) . .
F8 C11 S3 100.8(13) . .
Cl2A C69A Cl1A 112.5(3) . .
Cl2A C69A H69A 109.1 . .
Cl1A C69A H69A 109.1 . .
Cl2A C69A H69B 109.1 . .
Cl1A C69A H69B 109.1 . .
H69A C69A H69B 107.8 . .
Cl2B C69B Cl1B 112.8(3) . .
Cl2B C69B H69C 109.0 . .
Cl1B C69B H69C 109.0 . .
Cl2B C69B H69D 109.0 . .
Cl1B C69B H69D 109.0 . .
H69C C69B H69D 107.8 . .
C70 C71 C72 113.3 . .
C73 C72 C71 113.7 . .
C72 C73 C74 113.7 . .
C75 C74 C73 113.3 . .

loop_
_geom_bond_atom_site_label_1
_geom_bond_atom_site_label_2
_geom_bond_distance
_geom_bond_site_symmetry_2
Sr1 O8 2.444(6) .
Sr1 O2 2.510(5) .
Sr1 O6 2.512(4) .
Sr1 O11 2.556(5) .
Sr1 O1 2.651(4) .
Sr1 O10 2.672(5) .
Sr1 O12 2.676(6) .
Sr1 O13 2.765(6) .
Sr1 S1 3.273(2) .
Sr1 Mn1 3.4756(12) .
Sr1 Mn2 4.0047(11) .
Mn2 O3 1.885(4) .
Mn2 O7 1.926(4) .
Mn2 O1 1.932(4) .
Mn2 N4 2.146(5) .
Mn2 N3 2.209(5) .
Mn2 O4 2.262(4) .
Mn2 Mn3 3.0246(13) .
Mn2 Mn1 3.0624(12) .
Mn1 O2 1.841(4) .
Mn1 O5 1.891(4) .
Mn1 O1 2.022(4) .
Mn1 N2 2.133(5) .
Mn1 N1 2.191(6) .
Mn1 O3 2.252(4) .
Mn1 Mn3 3.0514(13) .
Mn3 O4 1.883(4) .
Mn3 O9 1.912(5) .
Mn3 O1 1.936(4) .
Mn3 N6 2.092(5) .
Mn3 N5 2.205(5) .
Mn3 O5 2.260(4) .
O3 C37 1.415(7) .
O4 C38 1.405(6) .
O7 C1 1.279(8) .
O9 C3 1.266(9) .
N2 C48 1.352(8) .
N2 C44 1.361(8) .
O5 C36 1.383(7) .
N3 C53 1.330(8) .
N3 C49 1.341(8) .
C48 C47 1.390(9) .
C48 C37 1.528(8) .
C38 C59 1.543(9) .
C38 C58 1.561(8) .
C38 C31 1.567(9) .
C49 C50 1.383(9) .
C49 C37 1.542(8) .
O8 C3 1.266(10) .
C25 C24 1.393(9) .
C25 C26 1.417(9) .
C25 C37 1.542(8) .
C58 N4 1.323(8) .
C58 C57 1.397(8) .
O6 C1 1.249(8) .
N4 C54 1.349(8) .
C27 C26 1.368(9) .
C27 C28 1.400(10) .
C27 H27 0.9500 .
C30 C35 1.386(10) .
C30 C31 1.411(10) .
C30 C16 1.507(9) .
C44 C45 1.377(10) .
C44 H44 0.9500 .
C52 C53 1.362(9) .
C52 C51 1.404(10) .
C52 H52 0.9500 .
C15 C16 1.379(10) .
C15 C14 1.393(9) .
C15 H15 0.9500 .
C50 C51 1.379(9) .
C50 H50 0.9500 .
N5 C59 1.327(8) .
N5 C63 1.343(9) .
C60 C61 1.373(10) .
C60 C59 1.376(9) .
C60 H60 0.9500 .
C16 C17 1.387(9) .
C47 C46 1.389(9) .
C47 H47 0.9500 .
N6 C64 1.350(8) .
N6 C65 1.373(9) .
C24 C29 1.402(9) .
C24 C14 1.486(9) .
C63 C62 1.385(10) .
C63 H63 0.9500 .
O13 S1 1.439(6) .
C26 H26 0.9500 .
C13 C12 1.380(10) .
C13 C14 1.390(9) .
C13 H13 0.9500 .
C17 C12 1.399(9) .
C17 H17 0.9500 .
O12 S1 1.455(7) .
C54 C55 1.361(9) .
C54 H54 0.9500 .
C66 C65 1.373(10) .
C66 C67 1.380(11) .
C66 H66 0.9500 .
C57 C56 1.392(9) .
C57 H57 0.9500 .
C53 H53 0.9500 .
C18 C23 1.399(11) .
C18 C19 1.429(12) .
C18 C12 1.492(10) .
C31 C32 1.375(9) .
O11 C7 1.431(9) .
O11 C8 1.463(11) .
O10 C5 1.432(10) .
O10 C6 1.468(10) .
C51 H51 0.9500 .
C33 C32 1.370(11) .
C33 C34 1.370(12) .
C33 H33 0.9500 .
N1 C43 1.332(9) .
N1 C39 1.343(9) .
C55 C56 1.384(9) .
C55 H55 0.9500 .
C46 C45 1.379(11) .
C46 H46 0.9500 .
C23 C22 1.384(11) .
C23 H23 0.9500 .
C64 C68 1.408(10) .
C64 C36 1.570(9) .
C35 C34 1.382(11) .
C35 H35 0.9500 .
C2 C1 1.471(9) .
C2 H2A 0.9800 .
C2 H2B 0.9800 .
C2 H2C 0.9800 .
C56 H56 0.9500 .
C32 H32 0.9500 .
C29 C28 1.342(11) .
C29 H29 0.9500 .
C42 C41 1.360(13) .
C42 C43 1.376(11) .
C42 H42 0.9500 .
C3 C4 1.470(11) .
C28 H28 0.9500 .
C67 C68 1.365(11) .
C67 H67 0.9500 .
C34 H34 0.9500 .
C7 C6 1.459(12) .
C7 H7A 0.9900 .
C7 H7B 0.9900 .
C61 C62 1.388(11) .
C61 H61 0.9500 .
C40 C39 1.369(11) .
C40 C41 1.396(12) .
C40 H40 0.9500 .
C39 C36 1.540(10) .
C36 C19 1.556(11) .
C19 C20 1.399(9) .
C62 H62 0.9500 .
C45 H45 0.9500 .
C6 H6A 0.9900 .
C6 H6B 0.9900 .
C22 C21 1.376(14) .
C22 H22 0.9500 .
C68 H68 0.9500 .
C65 H65 0.9500 .
C5 H5A 0.9800 .
C5 H5B 0.9800 .
C5 H5C 0.9800 .
C41 H41 0.9500 .
C20 C21 1.411(12) .
C20 H20 0.9500 .
C43 H43 0.9500 .
C21 H21 0.9500 .
C4 H4A 0.9800 .
C4 H4B 0.9800 .
C4 H4C 0.9800 .
S1 O14 1.419(7) .
S1 C9 1.729(13) .
C9 F3 1.278(13) .
C9 F1 1.303(14) .
C9 F2 1.533(19) .
C8 H8A 0.9800 .
C8 H8B 0.9800 .
C8 H8C 0.9800 .
S2 O15 1.406(6) .
S2 O17 1.408(5) .
S2 O16 1.434(6) .
S2 C10 1.827(12) .
C10 F4 1.309(10) .
C10 F6 1.322(10) .
C10 F5 1.333(11) .
S3 O19 1.376(6) .
S3 O18 1.400(10) .
S3 O20 1.484(8) .
S3 C11 1.824(13) .
C11 F9 1.274(10) .
C11 F7 1.325(11) .
C11 F8 1.343(13) .
Cl1A C69A 1.761(2) .
C69A Cl2A 1.760(2) .
C69A H69A 0.9900 .
C69A H69B 0.9900 .
Cl1B C69B 1.761(2) .
C69B Cl2B 1.760(2) .
C69B H69C 0.9900 .
C69B H69D 0.9900 .
C70 C71 1.5288 .
C71 C72 1.5308 .
C72 C73 1.5300 .
C73 C74 1.5307 .
C74 C75 1.5288 .
